data_4505857
loop_
_publ_author_name
'Jay, Julie I.'
'Padgett, Clifford W.'
'Walsh, Rosa D. B.'
'Hanks, Timothy W.'
'Pennington, William T.'

_publ_section_title
;
 Noncovalent Interactions in 2-Mercapto-1-methylimidazole Complexes with
 Organic Iodides
;
_journal_issue 6
_journal_name_full 'Crystal Growth &amp; Design'
_journal_page_first 501
_journal_paper_doi 10.1021/cg015538a
_journal_volume 1
_journal_year 2001
_chemical_formula_moiety '(C4 H6 N2 S)(C6 F4 I2)'
_chemical_formula_sum 'C10 H6 F4 I2 N2 S'
_chemical_formula_weight 516.03
_chemical_name_systematic
;
2-mercapto-1-methyl-imidazole.tetrafluoro-1,2-diiodobenzene (1/1)
;
_space_group_IT_number 2
_symmetry_cell_setting triclinic
_symmetry_Int_Tables_number 2
_symmetry_space_group_name_Hall '-P 1'
_symmetry_space_group_name_H-M 'P -1'
_atom_sites_solution_hydrogens geom
_atom_sites_solution_primary direct
_atom_sites_solution_secondary difmap
_cell_angle_alpha 83.245(4)
_cell_angle_beta 84.695(3)
_cell_angle_gamma 86.135(3)
_cell_formula_units_Z 2
_cell_length_a 7.4978(7)
_cell_length_b 8.1906(12)
_cell_length_c 11.6512(12)
_cell_measurement_reflns_used '4678 I>5/s(I)'
_cell_measurement_temperature 298(1)
_cell_measurement_theta_max 52.7
_cell_measurement_theta_min 6.2
_cell_volume 706.35(14)
_computing_cell_refinement 'CrystalClear (Rigaku Corporation, 1999)'
_computing_data_collection 'CrystalClear (Rigaku Corporation, 1999)'
_computing_data_reduction 'CrystalClear (Rigaku Corporation, 1999)'
_computing_molecular_graphics 'SHELXS-97 (Sheldrick, 1997)'
_computing_publication_material 'SHELXS-97 (Sheldrick, 1997)'
_computing_structure_refinement 'SHELXL-97 (Sheldrick, 1997)'
_computing_structure_solution 'SHELXS-97 (Sheldrick, 1997)'
_diffrn_ambient_temperature 298(1)
_diffrn_measured_fraction_theta_full 0.970
_diffrn_measured_fraction_theta_max 0.970
_diffrn_measurement_device 'Rigaku AFC8S'
_diffrn_measurement_method '/w 0.5 degree frames'
_diffrn_radiation_detector 'Mercury CCD'
_diffrn_radiation_monochromator graphite
_diffrn_radiation_source 'fine-focus sealed tube'
_diffrn_radiation_type MoK\a
_diffrn_radiation_wavelength 0.71073
_diffrn_reflns_av_R_equivalents 0.0185
_diffrn_reflns_av_sigmaI/netI 0.0432
_diffrn_reflns_limit_h_max 9
_diffrn_reflns_limit_h_min -9
_diffrn_reflns_limit_k_max 10
_diffrn_reflns_limit_k_min -10
_diffrn_reflns_limit_l_max 14
_diffrn_reflns_limit_l_min -14
_diffrn_reflns_number 6785
_diffrn_reflns_theta_full 26.46
_diffrn_reflns_theta_max 26.46
_diffrn_reflns_theta_min 3.13
_exptl_absorpt_coefficient_mu 4.631
_exptl_absorpt_correction_T_max 1.00
_exptl_absorpt_correction_T_min 0.61
_exptl_absorpt_correction_type
'REQABA Empirical Absorption Correction, Version 1.1-03101998, Robert A. Jacobson, Molecular Structure Corp. 1996-1998'
_exptl_crystal_colour colorless
_exptl_crystal_density_diffrn 2.426
_exptl_crystal_density_method 'not measured'
_exptl_crystal_description parallelepiped
_exptl_crystal_F_000 476
_exptl_crystal_size_max 0.48
_exptl_crystal_size_mid 0.36
_exptl_crystal_size_min 0.29
_refine_diff_density_max 0.986
_refine_diff_density_min -0.936
_refine_diff_density_rms 0.102
_refine_ls_extinction_coef 0.0451(18)
_refine_ls_extinction_expression Fc^*^=kFc[1+0.001xFc^2^\l^3^/sin(2\q)]^-1/4^
_refine_ls_extinction_method SHELXL
_refine_ls_goodness_of_fit_ref 1.113
_refine_ls_hydrogen_treatment mixed
_refine_ls_matrix_type full
_refine_ls_number_parameters 173
_refine_ls_number_reflns 2837
_refine_ls_number_restraints 0
_refine_ls_restrained_S_all 1.113
_refine_ls_R_factor_all 0.0359
_refine_ls_R_factor_gt 0.0332
_refine_ls_shift/su_max 0.002
_refine_ls_shift/su_mean 0.000
_refine_ls_structure_factor_coef Fsqd
_refine_ls_weighting_details 'calc w=1/[\s^2^(Fo^2^)+(0.0381P)^2^+0.4682P] where P=(Fo^2^+2Fc^2^)/3'
_refine_ls_weighting_scheme calc
_refine_ls_wR_factor_gt 0.0820
_refine_ls_wR_factor_ref 0.0844
_reflns_number_gt 2719
_reflns_number_total 2837
_reflns_threshold_expression >2sigma(I)
_cod_data_source_file cg015538a_s1.cif
_cod_data_source_block cd0323(mmim.F4-1,2-DIB)
_cod_original_sg_symbol_H-M 'P-1      '
_cod_database_code 4505857

loop_
_symmetry_equiv_pos_as_xyz
'x, y, z'
'-x, -y, -z'

loop_
_atom_site_label
_atom_site_type_symbol
_atom_site_fract_x
_atom_site_fract_y
_atom_site_fract_z
_atom_site_U_iso_or_equiv
_atom_site_adp_type
_atom_site_occupancy
_atom_site_symmetry_multiplicity
_atom_site_calc_flag
_atom_site_refinement_flags
I1 I 0.80262(4) 0.70489(3) 0.84848(2) 0.04866(13) Uani 1 1 d .
I2 I 0.63720(4) 0.55671(4) 1.15413(3) 0.05970(14) Uani 1 1 d .
S1 S 0.65426(14) 0.66901(14) 0.59603(10) 0.0504(3) Uani 1 1 d .
F1 F 0.9175(4) 0.6580(4) 1.3100(2) 0.0703(8) Uani 1 1 d .
F2 F 1.2244(4) 0.8075(4) 1.2670(3) 0.0739(8) Uani 1 1 d .
F3 F 1.3472(4) 0.9106(4) 1.0456(3) 0.0666(7) Uani 1 1 d .
F4 F 1.1577(4) 0.8680(3) 0.8694(2) 0.0609(7) Uani 1 1 d .
N1 N 0.3084(4) 0.6710(4) 0.5398(3) 0.0458(7) Uani 1 1 d .
H1A H 0.3221 0.5741 0.5097 0.055 Uiso 1 1 d R
N2 N 0.3620(4) 0.8845(4) 0.6193(3) 0.0422(7) Uani 1 1 d .
C1 C 0.4397(5) 0.7425(5) 0.5846(3) 0.0392(7) Uani 1 1 d .
C2 C 0.1516(6) 0.7664(6) 0.5463(4) 0.0560(10) Uani 1 1 d .
H2A H 0.0395 0.7426 0.5201 0.067 Uiso 1 1 d R
C3 C 0.1846(6) 0.8994(6) 0.5962(4) 0.0562(10) Uani 1 1 d .
H3A H 0.0999 0.9886 0.6129 0.067 Uiso 1 1 d R
C4 C 0.4539(7) 1.0038(5) 0.6728(4) 0.0527(10) Uani 1 1 d .
H4A H 0.4464 0.9773 0.7555 0.079 Uiso 1 1 d R
H4B H 0.4003 1.1127 0.6554 0.079 Uiso 1 1 d R
H4C H 0.5778 1.0016 0.6433 0.079 Uiso 1 1 d R
C5 C 0.9350(5) 0.7335(4) 0.9966(3) 0.0402(7) Uani 1 1 d .
C6 C 0.8725(5) 0.6804(4) 1.1100(3) 0.0404(8) Uani 1 1 d .
C7 C 0.9720(6) 0.7078(5) 1.1988(3) 0.0459(8) Uani 1 1 d .
C8 C 1.1304(6) 0.7848(5) 1.1786(4) 0.0479(9) Uani 1 1 d .
C9 C 1.1935(5) 0.8354(5) 1.0673(4) 0.0470(9) Uani 1 1 d .
C10 C 1.0946(5) 0.8106(5) 0.9781(3) 0.0433(8) Uani 1 1 d .

loop_
_atom_site_aniso_label
_atom_site_aniso_U_11
_atom_site_aniso_U_22
_atom_site_aniso_U_33
_atom_site_aniso_U_23
_atom_site_aniso_U_13
_atom_site_aniso_U_12
I1 0.05234(19) 0.04629(18) 0.04982(19) -0.00790(11) -0.01481(12) -0.00224(12)
I2 0.04435(19) 0.0562(2) 0.0758(2) 0.00321(15) 0.00145(14) -0.01052(13)
S1 0.0404(5) 0.0594(6) 0.0564(6) -0.0194(5) -0.0127(4) -0.0045(4)
F1 0.082(2) 0.090(2) 0.0390(13) -0.0045(13) -0.0024(12) -0.0140(16)
F2 0.0790(19) 0.089(2) 0.0636(17) -0.0222(15) -0.0295(15) -0.0175(16)
F3 0.0495(14) 0.0641(16) 0.090(2) -0.0089(14) -0.0091(13) -0.0229(12)
F4 0.0632(15) 0.0671(16) 0.0510(14) 0.0030(12) 0.0000(12) -0.0180(13)
N1 0.0443(17) 0.0512(18) 0.0452(17) -0.0086(14) -0.0120(14) -0.0112(14)
N2 0.0462(17) 0.0445(17) 0.0371(15) -0.0063(13) -0.0052(13) -0.0053(14)
C1 0.0425(18) 0.0450(19) 0.0316(16) -0.0028(14) -0.0078(14) -0.0100(15)
C2 0.043(2) 0.075(3) 0.052(2) -0.009(2) -0.0135(18) -0.004(2)
C3 0.048(2) 0.070(3) 0.051(2) -0.010(2) -0.0116(18) 0.005(2)
C4 0.064(3) 0.049(2) 0.048(2) -0.0130(18) -0.0059(19) -0.0094(19)
C5 0.0438(18) 0.0342(17) 0.0440(19) -0.0063(14) -0.0117(15) 0.0011(14)
C6 0.0378(17) 0.0357(17) 0.048(2) -0.0053(15) -0.0033(15) -0.0023(14)
C7 0.051(2) 0.046(2) 0.0404(19) -0.0046(16) -0.0043(16) 0.0002(17)
C8 0.054(2) 0.044(2) 0.050(2) -0.0145(17) -0.0134(18) -0.0045(17)
C9 0.0421(19) 0.0376(18) 0.063(2) -0.0090(17) -0.0064(17) -0.0055(15)
C10 0.048(2) 0.0387(18) 0.043(2) -0.0025(15) -0.0018(16) -0.0061(16)

loop_
_atom_type_symbol
_atom_type_description
_atom_type_scat_dispersion_real
_atom_type_scat_dispersion_imag
_atom_type_scat_source
C C 0.0033 0.0016 'International Tables Vol C Tables 4.2.6.8 and 6.1.1.4'
H H 0.0000 0.0000 'International Tables Vol C Tables 4.2.6.8 and 6.1.1.4'
N N 0.0061 0.0033 'International Tables Vol C Tables 4.2.6.8 and 6.1.1.4'
F F 0.0171 0.0103 'International Tables Vol C Tables 4.2.6.8 and 6.1.1.4'
S S 0.1246 0.1234 'International Tables Vol C Tables 4.2.6.8 and 6.1.1.4'
I I -0.4742 1.8119 'International Tables Vol C Tables 4.2.6.8 and 6.1.1.4'

loop_
_geom_angle_atom_site_label_1
_geom_angle_atom_site_label_2
_geom_angle_atom_site_label_3
_geom_angle
C1 N1 C2 110.6(4)
C1 N2 C3 109.9(3)
C1 N2 C4 124.8(4)
C3 N2 C4 125.4(4)
N1 C1 N2 105.2(3)
N1 C1 S1 127.4(3)
N2 C1 S1 127.4(3)
C3 C2 N1 106.9(4)
C2 C3 N2 107.4(4)
C10 C5 C6 118.4(3)
C10 C5 I1 116.9(3)
C6 C5 I1 124.7(3)
C7 C6 C5 118.7(4)
C7 C6 I2 117.6(3)
C5 C6 I2 123.7(3)
F1 C7 C8 117.0(4)
F1 C7 C6 120.9(4)
C8 C7 C6 122.1(4)
F2 C8 C9 120.1(4)
F2 C8 C7 120.3(4)
C9 C8 C7 119.5(4)
F3 C9 C8 120.6(4)
F3 C9 C10 120.4(4)
C8 C9 C10 119.0(4)
F4 C10 C9 117.4(4)
F4 C10 C5 120.2(4)
C9 C10 C5 122.3(4)

loop_
_geom_bond_atom_site_label_1
_geom_bond_atom_site_label_2
_geom_bond_distance
I1 C5 2.112(4)
I2 C6 2.087(4)
S1 C1 1.691(4)
F1 C7 1.347(5)
F2 C8 1.338(5)
F3 C9 1.333(5)
F4 C10 1.352(5)
N1 C1 1.352(5)
N1 C2 1.368(6)
N2 C1 1.353(5)
N2 C3 1.375(5)
N2 C4 1.461(5)
C2 C3 1.341(7)
C5 C10 1.378(6)
C5 C6 1.390(5)
C6 C7 1.377(6)
C7 C8 1.370(6)
C8 C9 1.365(6)
C9 C10 1.373(6)

loop_
_geom_torsion_atom_site_label_1
_geom_torsion_atom_site_label_2
_geom_torsion_atom_site_label_3
_geom_torsion_atom_site_label_4
_geom_torsion
C2 N1 C1 N2 0.0(4)
C2 N1 C1 S1 179.4(3)
C3 N2 C1 N1 0.2(4)
C4 N2 C1 N1 -179.6(4)
C3 N2 C1 S1 -179.2(3)
C4 N2 C1 S1 1.0(6)
C1 N1 C2 C3 -0.2(5)
N1 C2 C3 N2 0.3(5)
C1 N2 C3 C2 -0.3(5)
C4 N2 C3 C2 179.5(4)
C10 C5 C6 C7 0.4(5)
I1 C5 C6 C7 -179.7(3)
C10 C5 C6 I2 -178.5(3)
I1 C5 C6 I2 1.5(5)
C5 C6 C7 F1 -179.7(4)
I2 C6 C7 F1 -0.8(5)
C5 C6 C7 C8 -0.3(6)
I2 C6 C7 C8 178.6(3)
F1 C7 C8 F2 0.3(6)
C6 C7 C8 F2 -179.2(4)
F1 C7 C8 C9 178.9(4)
C6 C7 C8 C9 -0.5(6)
F2 C8 C9 F3 -1.3(6)
C7 C8 C9 F3 -180.0(4)
F2 C8 C9 C10 179.9(4)
C7 C8 C9 C10 1.2(6)
F3 C9 C10 F4 -1.3(6)
C8 C9 C10 F4 177.5(4)
F3 C9 C10 C5 -180.0(4)
C8 C9 C10 C5 -1.2(6)
C6 C5 C10 F4 -178.2(3)
I1 C5 C10 F4 1.8(5)
C6 C5 C10 C9 0.4(6)
I1 C5 C10 C9 -179.6(3)
